data_1526055
loop_
_publ_author_name
'Morozov, V.A.'
'Kotov, R.N.'
'Belik, V.A.'
'Presnyakov, I.A.'
'Khasanov, S.S.'
'Lazoryak, B.I.'

_publ_section_title
;
 Crystal structure of calcium alkali metal phosphates Ca10 M (P O4)7 (M =
 Li, Na, K)
;
_journal_name_full Kristallografiya
_journal_page_first 19
_journal_page_last 26
_journal_volume 45
_journal_year 2000
_chemical_formula_sum 'Ca10 Na O28 P7'
_chemical_name_systematic 'Ca10 Na (P O4)7'
_space_group_IT_number 161
_symmetry_space_group_name_Hall 'R 3 -2"c'
_symmetry_space_group_name_H-M 'R 3 c :H'
_cell_angle_alpha 90
_cell_angle_beta 90
_cell_angle_gamma 120
_cell_formula_units_Z 6
_cell_length_a 10.4391
_cell_length_b 10.4391
_cell_length_c 37.30959
_cell_volume 3521.091
_citation_journal_id_ASTM KRISAJ
_cod_data_source_file Morozov_KRISAJ_2000_160.cif
_cod_data_source_block Ca10Na1O28P7
_cod_original_formula_sum 'Ca10 Na1 O28 P7'
_cod_database_code 1526055

loop_
_symmetry_equiv_pos_as_xyz
x,y,z
-y,x-y,z
-x+y,-x,z
-y,-x,z+1/2
x,x-y,z+1/2
-x+y,y,z+1/2
x+2/3,y+1/3,z+1/3
-y+2/3,x-y+1/3,z+1/3
-x+y+2/3,-x+1/3,z+1/3
-y+2/3,-x+1/3,z+5/6
x+2/3,x-y+1/3,z+5/6
-x+y+2/3,y+1/3,z+5/6
x+1/3,y+2/3,z+2/3
-y+1/3,x-y+2/3,z+2/3
-x+y+1/3,-x+2/3,z+2/3
-y+1/3,-x+2/3,z+7/6
x+1/3,x-y+2/3,z+7/6
-x+y+1/3,y+2/3,z+7/6

loop_
_atom_site_label
_atom_site_type_symbol
_atom_site_fract_x
_atom_site_fract_y
_atom_site_fract_z
_atom_site_occupancy
_atom_site_U_iso_or_equiv
Ca5 Ca+2 0 0 0 1 0.0
O10 O-2 0.631 0.828 0.9921 1 0.0
Na1 Na+1 0 0 0.185 0.8 0.0
O3 O-2 0.737 0.918 0.1753 1 0.0
Ca3 Ca+2 0.1208 0.2664 0.3254 1 0.0
Na2 Na+1 0 0 0.169 0.2 0.0
P1 P+5 0 0 0.2667 1 0.0
Ca1 Ca+2 0.726 0.8589 0.4316 1 0.0
O8 O-2 0.57 0.691 0.0513 1 0.0
O5 O-2 0.727 0.012 0.1136 1 0.0
P3 P+5 0.6516 0.8469 0.0324 1 0.0
O9 O-2 0.82 0.921 0.0439 1 0.0
Ca2 Ca+2 0.616 0.8244 0.232 1 0.0
O4 O-2 0.766 0.78 0.1216 1 0.0
P2 P+5 0.6903 0.8645 0.134 1 0.0
O2 O-2 0.01 0.863 0.2542 1 0.0
O7 O-2 0.6 0.952 0.0451 1 0.0
O1 O-2 0 0 0.3098 1 0.0
O6 O-2 0.521 0.763 0.129 1 0.0
